data_4123753
loop_
_publ_author_name
'Chen, Xianyin'
'Plonka, Anna M.'
'Banerjee, Debasis'
'Krishna, Rajamani'
'Schaef, Herbert T.'
'Ghose, Sanjit'
'Thallapally, Praveen K.'
'Parise, John B.'

_publ_section_title
;
 Direct Observation of Xe and Kr Adsorption in a Xe-Selective Microporous
 Metal-Organic Framework.
;
_journal_issue 22
_journal_name_full 'Journal of the American Chemical Society'
_journal_page_first 7007
_journal_page_last 7010
_journal_paper_doi 10.1021/jacs.5b02556
_journal_volume 137
_journal_year 2015
_chemical_formula_sum 'C34 H20 Ca O8'
_chemical_formula_weight 596.58
_chemical_name_systematic
; 
 ? 
;
_space_group_IT_number 2
_symmetry_cell_setting triclinic
_symmetry_space_group_name_Hall '-P 1'
_symmetry_space_group_name_H-M 'P -1'
_atom_sites_solution_hydrogens geom
_atom_sites_solution_primary direct
_atom_sites_solution_secondary difmap
_audit_creation_method SHELXL-97
_cell_angle_alpha 83.132(5)
_cell_angle_beta 85.982(4)
_cell_angle_gamma 83.032(5)
_cell_formula_units_Z 1
_cell_length_a 5.1011(3)
_cell_length_b 10.8715(9)
_cell_length_c 15.2363(8)
_cell_measurement_reflns_used 3291
_cell_measurement_temperature 100(2)
_cell_measurement_theta_max 30.3240
_cell_measurement_theta_min 3.4650
_cell_volume 831.37(10)
_computing_cell_refinement CrysAlicPro
_computing_data_collection CrysAlicPro
_computing_data_reduction CrysAlicPro
_computing_molecular_graphics 'CrystalMaker (CrystalMaker, 2014) and Mercury (CCDC, 2014)'
_computing_publication_material SHELXL97
_computing_structure_refinement 'SHELXL-97 (Sheldrick, 1997)'
_computing_structure_solution 'SHELXS-97 (Sheldrick, 1990)'
_diffrn_ambient_temperature 100(2)
_diffrn_detector_area_resol_mean 10.4962
_diffrn_measured_fraction_theta_full 0.998
_diffrn_measured_fraction_theta_max 0.998
_diffrn_measurement_device_type 'Xcalibur, Atlas, Gemini'
_diffrn_radiation_monochromator graphite
_diffrn_radiation_source 'fine-focus sealed tube'
_diffrn_radiation_type MoK\a
_diffrn_radiation_wavelength 0.71073
_diffrn_reflns_av_R_equivalents 0.0815
_diffrn_reflns_av_sigmaI/netI 0.0772
_diffrn_reflns_limit_h_max 6
_diffrn_reflns_limit_h_min -6
_diffrn_reflns_limit_k_max 14
_diffrn_reflns_limit_k_min -14
_diffrn_reflns_limit_l_max 20
_diffrn_reflns_limit_l_min -20
_diffrn_reflns_number 18336
_diffrn_reflns_theta_full 28.28
_diffrn_reflns_theta_max 28.28
_diffrn_reflns_theta_min 3.80
_exptl_absorpt_coefficient_mu 0.235
_exptl_absorpt_correction_T_max 1.000
_exptl_absorpt_correction_T_min 0.98403
_exptl_absorpt_correction_type multi-scan
_exptl_absorpt_process_details
;
CrysAlisPro, Agilent Technologies,
Version 1.171.37.31 (release 14-01-2014 CrysAlis171 .NET)
(compiled Jan 14 2014,18:38:05)
Empirical absorption correction using spherical harmonics,
 implemented in SCALE3 ABSPACK scaling algorithm.
 
;
_exptl_crystal_colour colorless
_exptl_crystal_density_diffrn 1.192
_exptl_crystal_density_method 'not measured'
_exptl_crystal_description prism
_exptl_crystal_F_000 308
_exptl_crystal_size_max 0.15
_exptl_crystal_size_mid 0.12
_exptl_crystal_size_min 0.03
_refine_diff_density_max 0.421
_refine_diff_density_min -0.274
_refine_diff_density_rms 0.071
_refine_ls_extinction_method none
_refine_ls_goodness_of_fit_ref 1.018
_refine_ls_hydrogen_treatment refU
_refine_ls_matrix_type full
_refine_ls_number_parameters 196
_refine_ls_number_reflns 4125
_refine_ls_number_restraints 0
_refine_ls_restrained_S_all 1.018
_refine_ls_R_factor_all 0.0854
_refine_ls_R_factor_gt 0.0523
_refine_ls_shift/su_max 0.000
_refine_ls_shift/su_mean 0.000
_refine_ls_structure_factor_coef Fsqd
_refine_ls_weighting_details 'calc w=1/[\s^2^(Fo^2^)+(0.0576P)^2^+0.1468P] where P=(Fo^2^+2Fc^2^)/3'
_refine_ls_weighting_scheme calc
_refine_ls_wR_factor_gt 0.1166
_refine_ls_wR_factor_ref 0.1358
_reflns_number_gt 2894
_reflns_number_total 4125
_reflns_threshold_expression >2sigma(I)
_cod_data_source_file ja5b02556_si_002.cif
_cod_data_source_block SBMOF-2
_cod_depositor_comments
;
The following automatic conversions were performed:

'_exptl_absorpt_correction_type' value 'multi scan' changed to
'multi-scan' according to
/usr/data/users/saulius/crontab/automatic-downloads/rss-feeds/ACS/lib/dictionaries/cif_core.dic
dictionary named 'cif_core.dic' version 2.4.2 from 2011-04-26.

Automatic conversion script
Id: cif_fix_values 3271 2015-04-21 07:52:19Z andrius 

 Adding full bibliography for 4123752--4123755.cif.
;
_cod_original_sg_symbol_H-M P-1
_cod_database_code 4123753

loop_
_symmetry_equiv_pos_as_xyz
'x, y, z'
'-x, -y, -z'

loop_
_atom_site_label
_atom_site_type_symbol
_atom_site_fract_x
_atom_site_fract_y
_atom_site_fract_z
_atom_site_U_iso_or_equiv
_atom_site_adp_type
_atom_site_occupancy
_atom_site_symmetry_multiplicity
_atom_site_calc_flag
_atom_site_refinement_flags
C1 C -0.0164(4) 0.6276(2) 0.48964(13) 0.0165(4) Uani 1 1 d .
H1 H -0.0278 0.7142 0.4826 0.020 Uiso 1 1 calc R
C2 C 0.0814(4) 0.5631(2) 0.56776(13) 0.0155(4) Uani 1 1 d .
C3 C 0.0976(4) 0.4320(2) 0.57819(13) 0.0157(4) Uani 1 1 d .
C4 C 0.1858(4) 0.3548(2) 0.66050(13) 0.0162(4) Uani 1 1 d .
C5 C 0.4109(4) 0.2684(2) 0.65866(14) 0.0199(5) Uani 1 1 d .
H5 H 0.5013 0.2549 0.6049 0.024 Uiso 1 1 calc R
C6 C 0.5014(4) 0.2023(2) 0.73651(14) 0.0189(5) Uani 1 1 d .
H6 H 0.6549 0.1468 0.7348 0.023 Uiso 1 1 calc R
C7 C 0.3637(4) 0.2187(2) 0.81696(13) 0.0154(4) Uani 1 1 d .
C8 C 0.1330(4) 0.3007(2) 0.81856(13) 0.0174(4) Uani 1 1 d .
H8 H 0.0356 0.3095 0.8718 0.021 Uiso 1 1 calc R
C9 C 0.0473(4) 0.3691(2) 0.74168(13) 0.0180(5) Uani 1 1 d .
H9 H -0.1048 0.4256 0.7439 0.022 Uiso 1 1 calc R
C10 C 0.4679(4) 0.1531(2) 0.90166(13) 0.0168(4) Uani 1 1 d .
C11 C 0.1672(4) 0.6348(2) 0.63647(12) 0.0146(4) Uani 1 1 d .
C12 C 0.3965(4) 0.5941(2) 0.68083(13) 0.0173(4) Uani 1 1 d .
H12 H 0.5072 0.5254 0.6640 0.021 Uiso 1 1 calc R
C13 C 0.4620(4) 0.6545(2) 0.74978(14) 0.0194(5) Uani 1 1 d .
H13 H 0.6143 0.6256 0.7796 0.023 Uiso 1 1 calc R
C14 C 0.2999(4) 0.7586(2) 0.77452(13) 0.0179(4) Uani 1 1 d .
C15 C 0.0763(4) 0.8036(2) 0.72784(13) 0.0189(5) Uani 1 1 d .
H15 H -0.0294 0.8747 0.7428 0.023 Uiso 1 1 calc R
C16 C 0.0117(4) 0.7425(2) 0.65917(13) 0.0177(4) Uani 1 1 d .
H16 H -0.1367 0.7733 0.6278 0.021 Uiso 1 1 calc R
C17 C 0.3544(4) 0.8190(2) 0.85289(13) 0.0191(5) Uani 1 1 d .
O1 O 0.3045(3) 0.14580(14) 0.96984(9) 0.0170(3) Uani 1 1 d .
O2 O 0.7052(3) 0.11113(15) 0.90272(10) 0.0235(4) Uani 1 1 d .
O3 O 0.1975(3) 0.90083(15) 0.88191(10) 0.0234(4) Uani 1 1 d .
O4 O 0.5796(3) 0.77593(16) 0.88699(10) 0.0263(4) Uani 1 1 d .
H4 H 0.5985 0.8126 0.9297 0.039 Uiso 1 1 calc R
Ca1 Ca 0.0000 0.0000 1.0000 0.01470(16) Uani 1 2 d S

loop_
_atom_site_aniso_label
_atom_site_aniso_U_11
_atom_site_aniso_U_22
_atom_site_aniso_U_33
_atom_site_aniso_U_23
_atom_site_aniso_U_13
_atom_site_aniso_U_12
C1 0.0179(9) 0.0163(11) 0.0152(10) -0.0019(8) -0.0035(8) 0.0005(8)
C2 0.0149(9) 0.0179(11) 0.0144(10) -0.0038(8) -0.0024(8) -0.0019(8)
C3 0.0130(9) 0.0203(11) 0.0137(10) -0.0014(8) -0.0025(7) -0.0004(8)
C4 0.0185(10) 0.0179(11) 0.0133(10) -0.0012(8) -0.0066(8) -0.0036(8)
C5 0.0214(10) 0.0242(12) 0.0141(10) -0.0041(9) -0.0027(8) 0.0009(9)
C6 0.0172(10) 0.0193(11) 0.0196(11) -0.0025(9) -0.0055(8) 0.0032(9)
C7 0.0157(9) 0.0169(11) 0.0142(10) 0.0004(8) -0.0052(8) -0.0041(8)
C8 0.0179(10) 0.0215(12) 0.0133(10) -0.0017(8) -0.0024(8) -0.0033(9)
C9 0.0155(9) 0.0206(11) 0.0173(11) -0.0019(8) -0.0047(8) 0.0018(8)
C10 0.0185(10) 0.0152(11) 0.0178(10) -0.0003(8) -0.0076(8) -0.0045(8)
C11 0.0186(10) 0.0164(11) 0.0090(9) -0.0014(8) -0.0016(8) -0.0023(8)
C12 0.0178(10) 0.0175(11) 0.0169(10) -0.0036(8) -0.0033(8) 0.0003(8)
C13 0.0173(10) 0.0240(12) 0.0177(11) -0.0042(9) -0.0059(8) -0.0006(9)
C14 0.0186(10) 0.0219(12) 0.0140(10) -0.0034(8) -0.0033(8) -0.0027(9)
C15 0.0206(10) 0.0197(11) 0.0166(10) -0.0052(8) -0.0025(8) 0.0006(9)
C16 0.0183(10) 0.0214(12) 0.0139(10) -0.0024(8) -0.0071(8) 0.0001(9)
C17 0.0195(10) 0.0236(12) 0.0150(10) -0.0045(9) -0.0009(8) -0.0032(9)
O1 0.0199(7) 0.0199(8) 0.0118(7) -0.0003(6) -0.0042(6) -0.0042(6)
O2 0.0172(7) 0.0295(9) 0.0219(8) 0.0053(7) -0.0068(6) -0.0004(7)
O3 0.0252(8) 0.0278(9) 0.0184(8) -0.0101(7) -0.0038(6) 0.0010(7)
O4 0.0230(8) 0.0361(10) 0.0227(8) -0.0161(7) -0.0092(7) 0.0019(7)
Ca1 0.0148(3) 0.0167(3) 0.0126(3) -0.0017(2) -0.0038(2) -0.0001(2)

loop_
_atom_type_symbol
_atom_type_description
_atom_type_scat_dispersion_real
_atom_type_scat_dispersion_imag
_atom_type_scat_source
C C 0.0033 0.0016 'International Tables Vol C Tables 4.2.6.8 and 6.1.1.4'
H H 0.0000 0.0000 'International Tables Vol C Tables 4.2.6.8 and 6.1.1.4'
O O 0.0106 0.0060 'International Tables Vol C Tables 4.2.6.8 and 6.1.1.4'
Ca Ca 0.2262 0.3064 'International Tables Vol C Tables 4.2.6.8 and 6.1.1.4'

loop_
_geom_angle_atom_site_label_1
_geom_angle_atom_site_label_2
_geom_angle_atom_site_label_3
_geom_angle
_geom_angle_site_symmetry_1
_geom_angle_site_symmetry_3
C3 C1 C2 123.0(2) 2_566 .
C3 C1 H1 118.5 2_566 .
C2 C1 H1 118.5 . .
C1 C2 C3 118.25(19) . .
C1 C2 C11 119.34(19) . .
C3 C2 C11 122.40(18) . .
C1 C3 C2 118.72(18) 2_566 .
C1 C3 C4 118.61(19) 2_566 .
C2 C3 C4 122.60(19) . .
C5 C4 C9 118.49(18) . .
C5 C4 C3 120.84(18) . .
C9 C4 C3 120.65(17) . .
C6 C5 C4 120.51(18) . .
C6 C5 H5 119.7 . .
C4 C5 H5 119.7 . .
C5 C6 C7 120.35(18) . .
C5 C6 H6 119.8 . .
C7 C6 H6 119.8 . .
C8 C7 C6 119.28(18) . .
C8 C7 C10 120.05(18) . .
C6 C7 C10 120.62(17) . .
C9 C8 C7 120.41(18) . .
C9 C8 H8 119.8 . .
C7 C8 H8 119.8 . .
C8 C9 C4 120.87(18) . .
C8 C9 H9 119.6 . .
C4 C9 H9 119.6 . .
O2 C10 O1 123.91(18) . .
O2 C10 C7 118.77(18) . .
O1 C10 C7 117.31(17) . .
C12 C11 C16 118.79(19) . .
C12 C11 C2 121.16(18) . .
C16 C11 C2 120.01(18) . .
C13 C12 C11 120.79(19) . .
C13 C12 H12 119.6 . .
C11 C12 H12 119.6 . .
C12 C13 C14 120.00(19) . .
C12 C13 H13 120.0 . .
C14 C13 H13 120.0 . .
C13 C14 C15 119.68(19) . .
C13 C14 C17 120.95(18) . .
C15 C14 C17 119.30(19) . .
C16 C15 C14 120.0(2) . .
C16 C15 H15 120.0 . .
C14 C15 H15 120.0 . .
C15 C16 C11 120.64(19) . .
C15 C16 H16 119.7 . .
C11 C16 H16 119.7 . .
O3 C17 O4 124.27(19) . .
O3 C17 C14 121.78(19) . .
O4 C17 C14 113.94(18) . .
C10 O1 Ca1 125.20(13) . .
C10 O2 Ca1 139.31(14) . 1_655
C17 O3 Ca1 150.35(14) . 1_565
C17 O4 H4 109.5 . .
O2 Ca1 O3 92.24(5) 1_455 2_567
O2 Ca1 O3 87.76(5) 1_455 1_545
O3 Ca1 O3 180.0 2_567 1_545
O2 Ca1 O2 180.00(5) 1_455 2_657
O3 Ca1 O2 87.75(5) 2_567 2_657
O3 Ca1 O2 92.25(5) 1_545 2_657
O2 Ca1 O1 92.77(5) 1_455 .
O3 Ca1 O1 91.73(5) 2_567 .
O3 Ca1 O1 88.27(5) 1_545 .
O2 Ca1 O1 87.23(5) 2_657 .
O2 Ca1 O1 87.23(5) 1_455 2_557
O3 Ca1 O1 88.27(5) 2_567 2_557
O3 Ca1 O1 91.73(5) 1_545 2_557
O2 Ca1 O1 92.77(5) 2_657 2_557
O1 Ca1 O1 180.0 . 2_557

loop_
_geom_bond_atom_site_label_1
_geom_bond_atom_site_label_2
_geom_bond_distance
_geom_bond_site_symmetry_2
C1 C3 1.395(3) 2_566
C1 C2 1.399(3) .
C1 H1 0.9300 .
C2 C3 1.408(3) .
C2 C11 1.495(3) .
C3 C1 1.395(3) 2_566
C3 C4 1.488(3) .
C4 C5 1.394(3) .
C4 C9 1.396(3) .
C5 C6 1.389(3) .
C5 H5 0.9300 .
C6 C7 1.389(3) .
C6 H6 0.9300 .
C7 C8 1.388(3) .
C7 C10 1.497(3) .
C8 C9 1.379(3) .
C8 H8 0.9300 .
C9 H9 0.9300 .
C10 O2 1.241(2) .
C10 O1 1.287(2) .
C11 C12 1.391(3) .
C11 C16 1.397(3) .
C12 C13 1.384(3) .
C12 H12 0.9300 .
C13 C14 1.392(3) .
C13 H13 0.9300 .
C14 C15 1.393(3) .
C14 C17 1.488(3) .
C15 C16 1.383(3) .
C15 H15 0.9300 .
C16 H16 0.9300 .
C17 O3 1.225(2) .
C17 O4 1.305(2) .
O1 Ca1 2.3364(15) .
O2 Ca1 2.3153(14) 1_655
O3 Ca1 2.3153(14) 1_565
O4 H4 0.8200 .
Ca1 O2 2.3153(14) 1_455
Ca1 O3 2.3153(14) 2_567
Ca1 O3 2.3153(14) 1_545
Ca1 O2 2.3153(14) 2_657
Ca1 O1 2.3364(15) 2_557
